data_7237077
loop_
_publ_author_name
'Yao, Shu-Li'
'Zheng, Teng-Fei'
'Tian, Xue-Mei'
'Liu, Sui-Jun'
'Cao, Chen'
'Zhu, Ze-Hao'
'Chen, Yong-Qiang'
'Chen, Jing-Lin'
'Wen, He-Rui'

_publ_section_title
;
 Dicarboxylate-induced structural diversity of luminescent ZnII/CdII
 coordination polymers derived from V-shaped bis-benzimidazole
;
_journal_issue 38
_journal_name_full CrystEngComm
_journal_page_first 5822
_journal_paper_doi 10.1039/C8CE01261J
_journal_volume 20
_journal_year 2018
_chemical_formula_moiety 'C28 H18 Cd N4 O4, C3 H6 N O'
_chemical_formula_sum 'C31 H24 Cd N5 O5'
_chemical_formula_weight 658.96
_space_group_crystal_system triclinic
_space_group_IT_number 2
_space_group_name_Hall '-P 1'
_space_group_name_H-M_alt 'P -1'
_atom_sites_solution_hydrogens geom
_audit_creation_date 2018-06-03
_audit_creation_method
;
Olex2 1.2
(compiled 2018.05.29 svn.r3508 for OlexSys, GUI svn.r5506)
;
_audit_update_record
;
2018-06-03 deposited with the CCDC.
2018-09-03 downloaded from the CCDC.
;
_cell_angle_alpha 68.118(2)
_cell_angle_beta 76.862(2)
_cell_angle_gamma 81.009(2)
_cell_formula_units_Z 2
_cell_length_a 9.6340(7)
_cell_length_b 12.2099(8)
_cell_length_c 12.9166(9)
_cell_measurement_reflns_used 9875
_cell_measurement_temperature 298(2)
_cell_measurement_theta_max 27.48
_cell_measurement_theta_min 2.90
_cell_volume 1368.70(17)
_computing_cell_refinement 'SAINT V8.38A (?, 2016)'
_computing_data_collection 'Bruker APEX2'
_computing_data_reduction 'SAINT V8.38A (?, 2016)'
_computing_molecular_graphics 'Olex2 (Dolomanov et al., 2009)'
_computing_publication_material 'Olex2 (Dolomanov et al., 2009)'
_computing_structure_refinement 'ShelXL (Sheldrick, 2015)'
_computing_structure_solution 'SHELXS-97 (Sheldrick, 1990)'
_diffrn_ambient_temperature 298.15
_diffrn_measured_fraction_theta_full 0.996
_diffrn_measured_fraction_theta_max 0.996
_diffrn_measurement_device_type 'CCD area detector'
_diffrn_measurement_method 'phi and omega scans'
_diffrn_radiation_monochromator graphite
_diffrn_radiation_type MoK\a
_diffrn_radiation_wavelength 0.71073
_diffrn_reflns_av_R_equivalents 0.0176
_diffrn_reflns_av_unetI/netI 0.0197
_diffrn_reflns_Laue_measured_fraction_full 0.996
_diffrn_reflns_Laue_measured_fraction_max 0.996
_diffrn_reflns_limit_h_max 11
_diffrn_reflns_limit_h_min -11
_diffrn_reflns_limit_k_max 14
_diffrn_reflns_limit_k_min -14
_diffrn_reflns_limit_l_max 15
_diffrn_reflns_limit_l_min -15
_diffrn_reflns_number 14766
_diffrn_reflns_point_group_measured_fraction_full 0.996
_diffrn_reflns_point_group_measured_fraction_max 0.996
_diffrn_reflns_theta_full 25.010
_diffrn_reflns_theta_max 25.010
_diffrn_reflns_theta_min 2.903
_exptl_absorpt_coefficient_mu 0.849
_exptl_absorpt_correction_T_max 0.8031
_exptl_absorpt_correction_T_min 0.7554
_exptl_absorpt_correction_type multi-scan
_exptl_absorpt_process_details SADABS
_exptl_crystal_colour colorless
_exptl_crystal_density_diffrn 1.599
_exptl_crystal_density_method 'not measured'
_exptl_crystal_description block
_exptl_crystal_F_000 666
_exptl_crystal_size_max 0.35
_exptl_crystal_size_mid 0.3
_exptl_crystal_size_min 0.27
_refine_diff_density_max 0.572
_refine_diff_density_min -0.501
_refine_diff_density_rms 0.060
_refine_ls_extinction_method none
_refine_ls_goodness_of_fit_ref 1.085
_refine_ls_hydrogen_treatment constr
_refine_ls_matrix_type full
_refine_ls_number_parameters 381
_refine_ls_number_reflns 4813
_refine_ls_number_restraints 1
_refine_ls_restrained_S_all 2.642
_refine_ls_R_factor_all 0.0293
_refine_ls_R_factor_gt 0.0254
_refine_ls_shift/su_max 0.007
_refine_ls_shift/su_mean 0.000
_refine_ls_structure_factor_coef Fsqd
_refine_ls_weighting_details 'w=1/[\s^2^(Fo^2^)+(0.0331P)^2^+1.1648P] where P=(Fo^2^+2Fc^2^)/3'
_refine_ls_weighting_scheme calc
_refine_ls_wR_factor_gt 0.0648
_refine_ls_wR_factor_ref 0.0680
_reflns_Friedel_coverage 0.000
_reflns_number_gt 4410
_reflns_number_total 4813
_reflns_threshold_expression 'I > 2\s(I)'
_cod_data_source_file c8ce01261j2.cif
_cod_data_source_block 6
_cod_database_code 7237077
_shelx_shelxl_version_number 2017/1
_shelx_space_group_comment
;
The symmetry employed for this shelxl refinement is uniquely defined
by the following loop, which should always be used as a source of
symmetry information in preference to the above space-group names.
They are only intended as comments.
;
_shelx_estimated_absorpt_t_max 0.803
_shelx_estimated_absorpt_t_min 0.755
_olex2_refinement_description
;
1. Fixed Uiso
 At 1.2 times of:
  All C(H) groups
 At 1.5 times of:
  All C(H,H,H) groups
2. Restrained distances
 Cd1-O4
 4.5 with sigma of 0.01
3.a Aromatic/amide H refined with riding coordinates:
 C3(H3), C4(H4), C8(H8), C20(H20), C25(H25), C1(H1), C26(H26), C23(H23),
 C16(H16), C6(H6), C17(H17), C18(H18), C13(H13), C24(H24), C10(H10), C5(H5),
 C11(H11), C12(H12)
3.b Idealised Me refined as rotating group:
 C29(H29A,H29B,H29C), C30(H30A,H30B,H30C)
;
_olex2_submission_special_instructions 'No special instructions were received'

loop_
_space_group_symop_operation_xyz
'x, y, z'
'-x, -y, -z'

loop_
_atom_site_label
_atom_site_type_symbol
_atom_site_fract_x
_atom_site_fract_y
_atom_site_fract_z
_atom_site_U_iso_or_equiv
_atom_site_adp_type
_atom_site_occupancy
_atom_site_site_symmetry_order
_atom_site_calc_flag
_atom_site_refinement_flags_posn
N2 N -0.0994(2) 0.51118(19) 0.18593(18) 0.0342(5) Uani 1 1 d .
C2 C -0.1617(3) 0.4747(2) 0.1184(2) 0.0324(5) Uani 1 1 d .
C3 C -0.2459(3) 0.5341(3) 0.0371(2) 0.0438(7) Uani 1 1 d .
H3 H -0.268645 0.615434 0.015595 0.053 Uiso 1 1 calc R
C4 C -0.2941(4) 0.4666(3) -0.0099(3) 0.0570(8) Uani 1 1 d .
H4 H -0.349563 0.503388 -0.065668 0.068 Uiso 1 1 calc R
Cd1 Cd 0.07231(2) 0.12696(2) 0.32366(2) 0.02892(7) Uani 1 1 d D
O3 O -0.13771(18) 0.06464(17) 0.35236(17) 0.0418(5) Uani 1 1 d .
C27 C -0.3591(2) 0.0276(2) 0.4763(2) 0.0291(5) Uani 1 1 d .
O4 O -0.15289(19) 0.06174(18) 0.52968(19) 0.0472(5) Uani 1 1 d D
N4 N 0.1559(2) 0.21241(18) 0.42418(18) 0.0305(4) Uani 1 1 d .
N3 N 0.1768(2) 0.25869(19) 0.56999(18) 0.0334(5) Uani 1 1 d .
C28 C -0.2054(2) 0.0545(2) 0.4510(2) 0.0342(6) Uani 1 1 d .
C8 C 0.1014(3) 0.2051(2) 0.5285(2) 0.0306(5) Uani 1 1 d .
H8 H 0.019343 0.167080 0.569956 0.037 Uiso 1 1 calc R
N1 N -0.0398(2) 0.31725(19) 0.23137(19) 0.0358(5) Uani 1 1 d .
C9 C 0.2778(3) 0.2744(2) 0.3937(2) 0.0305(5) Uani 1 1 d .
C19 C 0.1137(3) 0.3754(2) 0.8025(2) 0.0334(5) Uani 1 1 d .
C15 C 0.1461(3) 0.2626(2) 0.6821(2) 0.0345(6) Uani 1 1 d .
C21 C 0.2528(3) 0.0670(3) 0.1472(2) 0.0400(6) Uani 1 1 d .
C20 C 0.1414(3) 0.3715(2) 0.6939(2) 0.0345(6) Uani 1 1 d .
H20 H 0.156394 0.440101 0.630508 0.041 Uiso 1 1 calc R
O2 O 0.1386(3) 0.0247(3) 0.1652(3) 0.0818(9) Uani 1 1 d .
C25 C -0.4187(3) 0.0163(3) 0.3936(2) 0.0379(6) Uani 1 1 d .
H25 H -0.364349 0.027311 0.321547 0.046 Uiso 1 1 calc R
C1 C -0.0289(3) 0.4130(2) 0.2503(2) 0.0375(6) Uani 1 1 d .
H1 H 0.022237 0.414035 0.302823 0.045 Uiso 1 1 calc R
O1 O 0.2692(2) 0.1369(2) 0.1917(2) 0.0630(7) Uani 1 1 d .
C26 C -0.4406(3) 0.0114(3) 0.5826(2) 0.0400(6) Uani 1 1 d .
H26 H -0.401070 0.019114 0.638610 0.048 Uiso 1 1 calc R
C7 C -0.1258(3) 0.3533(2) 0.1499(2) 0.0337(6) Uani 1 1 d .
C23 C 0.5134(3) 0.0707(3) 0.0582(3) 0.0465(7) Uani 1 1 d .
H23 H 0.523460 0.118339 0.097487 0.056 Uiso 1 1 calc R
C16 C 0.1224(3) 0.1606(2) 0.7744(2) 0.0431(7) Uani 1 1 d .
H16 H 0.123209 0.088656 0.764979 0.052 Uiso 1 1 calc R
C14 C 0.2911(3) 0.3044(2) 0.4848(2) 0.0352(6) Uani 1 1 d .
C6 C -0.1783(3) 0.2860(3) 0.1032(2) 0.0444(7) Uani 1 1 d .
H6 H -0.157261 0.204453 0.125180 0.053 Uiso 1 1 calc R
C17 C 0.0972(3) 0.1671(3) 0.8821(3) 0.0488(7) Uani 1 1 d .
H17 H 0.081904 0.098507 0.945423 0.059 Uiso 1 1 calc R
C22 C 0.3803(3) 0.0346(2) 0.0686(2) 0.0366(6) Uani 1 1 d .
C18 C 0.0945(3) 0.2736(2) 0.8964(2) 0.0425(6) Uani 1 1 d .
H18 H 0.079803 0.276801 0.968952 0.051 Uiso 1 1 calc R
C13 C 0.4047(3) 0.3651(3) 0.4797(3) 0.0516(8) Uani 1 1 d .
H13 H 0.412982 0.385949 0.540150 0.062 Uiso 1 1 calc R
C24 C 0.3683(3) -0.0370(3) 0.0098(3) 0.0472(7) Uani 1 1 d .
H24 H 0.279748 -0.062508 0.016170 0.057 Uiso 1 1 calc R
C10 C 0.3788(3) 0.3030(3) 0.2945(2) 0.0425(6) Uani 1 1 d .
H10 H 0.370599 0.282922 0.233491 0.051 Uiso 1 1 calc R
C5 C -0.2622(4) 0.3447(3) 0.0234(3) 0.0562(8) Uani 1 1 d .
H5 H -0.298748 0.301965 -0.009332 0.067 Uiso 1 1 calc R
C11 C 0.4919(3) 0.3625(3) 0.2895(3) 0.0559(8) Uani 1 1 d .
H11 H 0.561475 0.382911 0.223970 0.067 Uiso 1 1 calc R
C12 C 0.5039(4) 0.3925(3) 0.3808(3) 0.0626(10) Uani 1 1 d .
H12 H 0.581678 0.432452 0.374587 0.075 Uiso 1 1 calc R
N5 N 0.3094(6) 0.6896(5) 0.3292(4) 0.1139(16) Uani 1 1 d .
O5 O 0.1547(7) 0.6170(6) 0.4843(6) 0.225(4) Uani 1 1 d .
C31 C 0.2519(10) 0.6814(6) 0.4392(7) 0.134(3) Uani 1 1 d .
C29 C 0.2513(9) 0.6407(8) 0.2719(8) 0.190(4) Uani 1 1 d .
H29A H 0.197589 0.576212 0.324951 0.285 Uiso 1 1 calc GR
H29B H 0.326071 0.611964 0.222940 0.285 Uiso 1 1 calc GR
H29C H 0.189000 0.699442 0.227192 0.285 Uiso 1 1 calc GR
C30 C 0.4293(17) 0.7494(11) 0.2755(10) 0.355(11) Uani 1 1 d .
H30A H 0.484880 0.743793 0.330465 0.532 Uiso 1 1 calc GR
H30B H 0.401885 0.831087 0.236553 0.532 Uiso 1 1 calc GR
H30C H 0.485177 0.715287 0.221689 0.532 Uiso 1 1 calc GR

loop_
_atom_site_aniso_label
_atom_site_aniso_U_11
_atom_site_aniso_U_22
_atom_site_aniso_U_33
_atom_site_aniso_U_23
_atom_site_aniso_U_13
_atom_site_aniso_U_12
N2 0.0385(12) 0.0329(11) 0.0365(12) -0.0182(10) -0.0092(9) 0.0009(9)
C2 0.0319(13) 0.0393(14) 0.0275(12) -0.0160(11) 0.0011(10) -0.0059(10)
C3 0.0468(16) 0.0473(17) 0.0365(15) -0.0128(13) -0.0082(13) -0.0051(13)
C4 0.063(2) 0.073(2) 0.0393(17) -0.0161(16) -0.0197(15) -0.0120(17)
Cd1 0.01887(10) 0.03505(12) 0.03839(12) -0.02205(8) 0.00228(7) -0.00598(7)
O3 0.0204(8) 0.0458(11) 0.0539(12) -0.0144(9) 0.0032(8) -0.0100(8)
C27 0.0164(11) 0.0267(12) 0.0428(14) -0.0113(11) -0.0046(10) -0.0013(9)
O4 0.0237(9) 0.0535(12) 0.0784(15) -0.0367(11) -0.0125(9) -0.0044(8)
N4 0.0250(10) 0.0301(11) 0.0426(12) -0.0197(9) -0.0056(9) -0.0033(8)
N3 0.0338(11) 0.0343(11) 0.0371(12) -0.0197(10) -0.0005(9) -0.0081(9)
C28 0.0188(12) 0.0262(12) 0.0583(17) -0.0183(12) -0.0029(12) -0.0016(9)
C8 0.0258(12) 0.0269(12) 0.0430(14) -0.0184(11) -0.0030(10) -0.0030(9)
N1 0.0350(12) 0.0351(12) 0.0432(13) -0.0207(10) -0.0070(10) -0.0018(9)
C9 0.0285(12) 0.0282(12) 0.0392(14) -0.0164(11) -0.0048(10) -0.0047(10)
C19 0.0330(13) 0.0322(13) 0.0374(14) -0.0169(11) -0.0038(11) -0.0014(10)
C15 0.0341(13) 0.0346(14) 0.0390(14) -0.0191(12) -0.0027(11) -0.0045(11)
C21 0.0343(15) 0.0460(16) 0.0361(14) -0.0190(13) 0.0041(12) 0.0032(12)
C20 0.0389(14) 0.0300(13) 0.0353(14) -0.0124(11) -0.0054(11) -0.0049(11)
O2 0.0465(14) 0.101(2) 0.109(2) -0.0714(18) 0.0377(14) -0.0263(14)
C25 0.0209(12) 0.0536(17) 0.0361(14) -0.0155(12) 0.0022(10) -0.0055(11)
C1 0.0387(14) 0.0360(14) 0.0451(15) -0.0208(12) -0.0146(12) 0.0028(11)
O1 0.0405(12) 0.0966(18) 0.0754(16) -0.0692(15) 0.0072(11) 0.0001(11)
C26 0.0214(12) 0.0614(18) 0.0450(16) -0.0264(14) -0.0066(11) -0.0053(12)
C7 0.0310(13) 0.0395(14) 0.0325(13) -0.0189(11) 0.0037(10) -0.0068(11)
C23 0.0380(15) 0.0586(18) 0.0570(18) -0.0427(16) 0.0037(13) -0.0054(13)
C16 0.0523(17) 0.0297(14) 0.0473(17) -0.0160(12) -0.0028(13) -0.0060(12)
C14 0.0342(14) 0.0344(14) 0.0419(15) -0.0185(12) -0.0037(11) -0.0088(11)
C6 0.0497(17) 0.0482(17) 0.0438(16) -0.0258(14) -0.0022(13) -0.0127(13)
C17 0.0619(19) 0.0347(15) 0.0408(16) -0.0079(12) 0.0019(14) -0.0088(13)
C22 0.0341(14) 0.0400(15) 0.0357(14) -0.0204(12) 0.0047(11) -0.0009(11)
C18 0.0481(16) 0.0427(16) 0.0340(14) -0.0150(12) 0.0011(12) -0.0048(13)
C13 0.0482(17) 0.067(2) 0.0553(19) -0.0352(16) -0.0028(14) -0.0260(15)
C24 0.0318(14) 0.0609(19) 0.0603(19) -0.0405(16) 0.0068(13) -0.0098(13)
C10 0.0438(16) 0.0468(16) 0.0420(15) -0.0234(13) 0.0018(12) -0.0126(13)
C5 0.068(2) 0.068(2) 0.0475(18) -0.0302(16) -0.0134(16) -0.0190(17)
C11 0.0478(18) 0.066(2) 0.0560(19) -0.0287(17) 0.0144(15) -0.0276(16)
C12 0.0503(19) 0.081(2) 0.071(2) -0.039(2) 0.0065(16) -0.0398(18)
N5 0.133(4) 0.109(4) 0.075(3) 0.002(3) -0.039(3) 0.002(3)
O5 0.147(5) 0.167(6) 0.197(6) 0.052(5) 0.034(4) 0.068(4)
C31 0.188(8) 0.102(5) 0.111(5) -0.039(4) -0.068(5) 0.053(5)
C29 0.169(8) 0.240(10) 0.237(10) -0.149(9) -0.123(8) 0.055(7)
C30 0.42(2) 0.241(13) 0.281(15) 0.176(12) -0.194(15) -0.154(14)

loop_
_atom_type_symbol
_atom_type_description
_atom_type_scat_dispersion_real
_atom_type_scat_dispersion_imag
_atom_type_scat_source
C C 0.0030 0.0020 'International Tables Vol C Tables 4.2.6.8 and 6.1.1.4'
H H 0.0000 0.0000 'International Tables Vol C Tables 4.2.6.8 and 6.1.1.4'
Cd Cd -0.8080 1.2020 'International Tables Vol C Tables 4.2.6.8 and 6.1.1.4'
N N 0.0060 0.0030 'International Tables Vol C Tables 4.2.6.8 and 6.1.1.4'
O O 0.0110 0.0060 'International Tables Vol C Tables 4.2.6.8 and 6.1.1.4'

loop_
_geom_angle_atom_site_label_1
_geom_angle_atom_site_label_2
_geom_angle_atom_site_label_3
_geom_angle
_geom_angle_site_symmetry_1
_geom_angle_site_symmetry_3
C2 N2 C19 129.1(2) . 2_566
C1 N2 C2 106.3(2) . .
C1 N2 C19 124.4(2) . 2_566
N2 C2 C7 105.1(2) . .
C3 C2 N2 132.8(2) . .
C3 C2 C7 122.1(2) . .
C2 C3 H3 121.8 . .
C4 C3 C2 116.5(3) . .
C4 C3 H3 121.8 . .
C3 C4 H4 119.1 . .
C3 C4 C5 121.9(3) . .
C5 C4 H4 119.1 . .
O3 Cd1 O4 91.46(7) . 2_556
O3 Cd1 N4 129.09(7) . .
O3 Cd1 N1 84.64(7) . .
O3 Cd1 O2 83.90(7) . .
O3 Cd1 O1 134.20(8) . .
O4 Cd1 O2 90.80(9) 2_556 .
N4 Cd1 O4 82.84(7) . 2_556
N4 Cd1 N1 87.41(7) . .
N4 Cd1 O2 146.35(7) . .
N1 Cd1 O4 163.77(7) . 2_556
N1 Cd1 O2 104.39(9) . .
O1 Cd1 O4 96.53(9) . 2_556
O1 Cd1 N4 96.68(8) . .
O1 Cd1 N1 97.46(9) . .
O1 Cd1 O2 51.10(8) . .
C28 O3 Cd1 110.99(16) . .
C25 C27 C28 120.1(2) . .
C26 C27 C28 120.5(2) . .
C26 C27 C25 119.5(2) . .
C28 O4 Cd1 118.54(16) . 2_556
C8 N4 Cd1 125.17(16) . .
C8 N4 C9 105.7(2) . .
C9 N4 Cd1 128.98(16) . .
C8 N3 C15 125.9(2) . .
C8 N3 C14 106.9(2) . .
C14 N3 C15 127.1(2) . .
O3 C28 C27 116.2(2) . .
O4 C28 O3 125.3(2) . .
O4 C28 C27 118.5(2) . .
N4 C8 N3 112.9(2) . .
N4 C8 H8 123.5 . .
N3 C8 H8 123.5 . .
C1 N1 Cd1 124.27(18) . .
C1 N1 C7 104.8(2) . .
C7 N1 Cd1 130.91(16) . .
C14 C9 N4 108.8(2) . .
C10 C9 N4 130.2(2) . .
C10 C9 C14 120.9(2) . .
C20 C19 N2 118.0(2) . 2_566
C18 C19 N2 121.0(2) . 2_566
C18 C19 C20 121.0(2) . .
C20 C15 N3 118.0(2) . .
C16 C15 N3 120.2(2) . .
C16 C15 C20 121.8(2) . .
O2 C21 O1 122.4(3) . .
O2 C21 C22 120.4(3) . .
O1 C21 C22 117.3(3) . .
C19 C20 C15 118.2(2) . .
C19 C20 H20 120.9 . .
C15 C20 H20 120.9 . .
C21 O2 Cd1 81.96(18) . .
C27 C25 H25 119.9 . .
C27 C25 C26 120.2(2) . 2_456
C26 C25 H25 119.9 2_456 .
N2 C1 H1 123.1 . .
N1 C1 N2 113.7(2) . .
N1 C1 H1 123.1 . .
C21 O1 Cd1 103.61(18) . .
C27 C26 C25 120.3(2) . 2_456
C27 C26 H26 119.8 . .
C25 C26 H26 119.8 2_456 .
N1 C7 C2 110.1(2) . .
N1 C7 C6 129.3(3) . .
C6 C7 C2 120.6(3) . .
C22 C23 H23 119.6 . .
C24 C23 H23 119.6 2_655 .
C24 C23 C22 120.8(3) 2_655 .
C15 C16 H16 120.7 . .
C15 C16 C17 118.7(3) . .
C17 C16 H16 120.7 . .
N3 C14 C9 105.6(2) . .
N3 C14 C13 132.7(3) . .
C13 C14 C9 121.7(3) . .
C7 C6 H6 121.4 . .
C5 C6 C7 117.2(3) . .
C5 C6 H6 121.4 . .
C16 C17 H17 119.6 . .
C18 C17 C16 120.8(3) . .
C18 C17 H17 119.6 . .
C23 C22 C21 120.6(2) . .
C23 C22 C24 118.5(2) . .
C24 C22 C21 120.8(3) . .
C19 C18 H18 120.3 . .
C17 C18 C19 119.5(3) . .
C17 C18 H18 120.3 . .
C14 C13 H13 121.7 . .
C12 C13 C14 116.5(3) . .
C12 C13 H13 121.7 . .
C23 C24 C22 120.7(3) 2_655 .
C23 C24 H24 119.7 2_655 .
C22 C24 H24 119.7 . .
C9 C10 H10 121.3 . .
C11 C10 C9 117.4(3) . .
C11 C10 H10 121.3 . .
C4 C5 H5 119.1 . .
C6 C5 C4 121.7(3) . .
C6 C5 H5 119.1 . .
C10 C11 H11 119.4 . .
C10 C11 C12 121.2(3) . .
C12 C11 H11 119.4 . .
C13 C12 C11 122.2(3) . .
C13 C12 H12 118.9 . .
C11 C12 H12 118.9 . .
C29 N5 C31 122.3(8) . .
C29 N5 C30 118.8(9) . .
C30 N5 C31 118.9(9) . .
O5 C31 N5 114.6(8) . .
N5 C29 H29A 109.5 . .
N5 C29 H29B 109.5 . .
N5 C29 H29C 109.5 . .
H29A C29 H29B 109.5 . .
H29A C29 H29C 109.5 . .
H29B C29 H29C 109.5 . .
N5 C30 H30A 109.5 . .
N5 C30 H30B 109.5 . .
N5 C30 H30C 109.5 . .
H30A C30 H30B 109.5 . .
H30A C30 H30C 109.5 . .
H30B C30 H30C 109.5 . .

loop_
_geom_bond_atom_site_label_1
_geom_bond_atom_site_label_2
_geom_bond_distance
_geom_bond_site_symmetry_2
N2 C2 1.390(3) .
N2 C19 1.430(3) 2_566
N2 C1 1.359(3) .
C2 C3 1.387(4) .
C2 C7 1.391(4) .
C3 H3 0.9300 .
C3 C4 1.373(4) .
C4 H4 0.9300 .
C4 C5 1.391(5) .
Cd1 O3 2.1773(17) .
Cd1 O4 2.521(2) 2_556
Cd1 N4 2.274(2) .
Cd1 N1 2.392(2) .
Cd1 O2 2.687(3) .
Cd1 O1 2.228(2) .
O3 C28 1.263(3) .
C27 C28 1.503(3) .
C27 C25 1.380(4) .
C27 C26 1.377(4) .
O4 C28 1.270(3) .
N4 C8 1.305(3) .
N4 C9 1.397(3) .
N3 C8 1.352(3) .
N3 C15 1.428(3) .
N3 C14 1.385(3) .
C8 H8 0.9300 .
N1 C1 1.304(3) .
N1 C7 1.388(3) .
C9 C14 1.392(4) .
C9 C10 1.385(4) .
C19 C20 1.385(4) .
C19 C18 1.378(4) .
C15 C20 1.386(4) .
C15 C16 1.373(4) .
C21 O2 1.226(4) .
C21 O1 1.239(4) .
C21 C22 1.509(3) .
C20 H20 0.9300 .
C25 H25 0.9300 .
C25 C26 1.386(3) 2_456
C1 H1 0.9300 .
C26 H26 0.9300 .
C7 C6 1.390(4) .
C23 H23 0.9300 .
C23 C22 1.382(4) .
C23 C24 1.381(4) 2_655
C16 H16 0.9300 .
C16 C17 1.385(4) .
C14 C13 1.391(4) .
C6 H6 0.9300 .
C6 C5 1.370(5) .
C17 H17 0.9300 .
C17 C18 1.376(4) .
C22 C24 1.385(4) .
C18 H18 0.9300 .
C13 H13 0.9300 .
C13 C12 1.372(4) .
C24 H24 0.9300 .
C10 H10 0.9300 .
C10 C11 1.378(4) .
C5 H5 0.9300 .
C11 H11 0.9300 .
C11 C12 1.391(5) .
C12 H12 0.9300 .
N5 C31 1.374(8) .
N5 C29 1.356(8) .
N5 C30 1.367(12) .
O5 C31 1.214(10) .
C29 H29A 0.9600 .
C29 H29B 0.9600 .
C29 H29C 0.9600 .
C30 H30A 0.9600 .
C30 H30B 0.9600 .
C30 H30C 0.9600 .

loop_
_geom_torsion_atom_site_label_1
_geom_torsion_atom_site_label_2
_geom_torsion_atom_site_label_3
_geom_torsion_atom_site_label_4
_geom_torsion
_geom_torsion_site_symmetry_1
_geom_torsion_site_symmetry_4
N2 C2 C3 C4 -177.3(3) . .
N2 C2 C7 N1 -2.1(3) . .
N2 C2 C7 C6 176.2(2) . .
N2 C19 C20 C15 -175.9(2) 2_566 .
N2 C19 C18 C17 174.6(3) 2_566 .
C2 N2 C1 N1 -0.2(3) . .
C2 C3 C4 C5 1.1(5) . .
C2 C7 C6 C5 1.9(4) . .
C3 C2 C7 N1 179.3(2) . .
C3 C2 C7 C6 -2.4(4) . .
C3 C4 C5 C6 -1.5(5) . .
Cd1 O3 C28 C27 172.21(16) . .
Cd1 O3 C28 O4 -9.9(3) . .
Cd1 O4 C28 O3 -97.5(3) 2_556 .
Cd1 O4 C28 C27 80.3(2) 2_556 .
Cd1 N4 C8 N3 176.51(16) . .
Cd1 N4 C9 C14 -176.39(17) . .
Cd1 N4 C9 C10 1.6(4) . .
Cd1 N1 C1 N2 178.58(17) . .
Cd1 N1 C7 C2 -177.67(17) . .
Cd1 N1 C7 C6 4.2(4) . .
N4 C9 C14 N3 0.6(3) . .
N4 C9 C14 C13 178.8(3) . .
N4 C9 C10 C11 -178.0(3) . .
N3 C15 C20 C19 -179.1(2) . .
N3 C15 C16 C17 178.1(3) . .
N3 C14 C13 C12 176.9(3) . .
C28 C27 C25 C26 178.4(2) . 2_456
C28 C27 C26 C25 -178.4(2) . 2_456
C8 N4 C9 C14 -0.8(3) . .
C8 N4 C9 C10 177.2(3) . .
C8 N3 C15 C20 -130.4(3) . .
C8 N3 C15 C16 49.6(4) . .
C8 N3 C14 C9 -0.2(3) . .
C8 N3 C14 C13 -178.2(3) . .
N1 C7 C6 C5 179.8(3) . .
C9 N4 C8 N3 0.7(3) . .
C9 C14 C13 C12 -0.8(5) . .
C9 C10 C11 C12 0.0(5) . .
C19 N2 C2 C3 5.4(5) 2_566 .
C19 N2 C2 C7 -173.0(2) 2_566 .
C19 N2 C1 N1 174.5(2) 2_566 .
C15 N3 C8 N4 -178.1(2) . .
C15 N3 C14 C9 177.6(2) . .
C15 N3 C14 C13 -0.4(5) . .
C15 C16 C17 C18 0.6(5) . .
C21 C22 C24 C23 -177.2(3) . 2_655
C20 C19 C18 C17 -2.6(4) . .
C20 C15 C16 C17 -1.9(4) . .
O2 C21 O1 Cd1 11.2(4) . .
O2 C21 C22 C23 -172.3(3) . .
O2 C21 C22 C24 4.4(5) . .
C25 C27 C28 O3 -0.5(3) . .
C25 C27 C28 O4 -178.5(2) . .
C25 C27 C26 C25 0.2(5) . 2_456
C1 N2 C2 C3 179.7(3) . .
C1 N2 C2 C7 1.4(3) . .
C1 N1 C7 C2 1.9(3) . .
C1 N1 C7 C6 -176.2(3) . .
O1 C21 O2 Cd1 -9.1(3) . .
O1 C21 C22 C23 7.5(4) . .
O1 C21 C22 C24 -175.8(3) . .
C26 C27 C28 O3 178.1(2) . .
C26 C27 C28 O4 0.0(4) . .
C26 C27 C25 C26 -0.2(5) . 2_456
C7 C2 C3 C4 0.8(4) . .
C7 N1 C1 N2 -1.1(3) . .
C7 C6 C5 C4 0.0(5) . .
C23 C22 C24 C23 -0.4(5) . 2_655
C16 C15 C20 C19 0.9(4) . .
C16 C17 C18 C19 1.6(5) . .
C14 N3 C8 N4 -0.3(3) . .
C14 N3 C15 C20 52.2(4) . .
C14 N3 C15 C16 -127.8(3) . .
C14 C9 C10 C11 -0.2(4) . .
C14 C13 C12 C11 0.5(6) . .
C22 C21 O2 Cd1 170.7(3) . .
C22 C21 O1 Cd1 -168.6(2) . .
C18 C19 C20 C15 1.4(4) . .
C24 C23 C22 C21 177.2(3) 2_655 .
C24 C23 C22 C24 0.4(5) 2_655 .
C10 C9 C14 N3 -177.6(2) . .
C10 C9 C14 C13 0.7(4) . .
C10 C11 C12 C13 -0.1(6) . .
C29 N5 C31 O5 7.3(10) . .
C30 N5 C31 O5 -172.9(8) . .
